data_4068516
loop_
_publ_author_name
'Fout, Alison R.'
'Scott, Jennifer'
'Miller, Deanna L.'
'Bailey, Brad C.'
'Pink, Maren'
'Mindiola, Daniel J.'

_publ_section_title
;
 Dehydrofluorination of Hydrofluorocarbons by Titanium Alkylidynes via
 Sequential C&#x2212;H/C&#x2212;F Bond Activation Reactions. A Synthetic,
 Structural, and Mechanistic Study of 1,2-CH Bond Addition and \b-Fluoride
 Elimination
;
_journal_issue 1
_journal_name_full Organometallics
_journal_page_first 331
_journal_paper_doi 10.1021/om800910q
_journal_volume 28
_journal_year 2009
_chemical_formula_sum 'C36 H53 F2 N P2 Si Ti'
_chemical_formula_weight 675.72
_chemical_name_systematic
; 
 ? 
;
_space_group_IT_number 2
_symmetry_cell_setting triclinic
_symmetry_space_group_name_Hall '-P 1'
_symmetry_space_group_name_H-M 'P -1'
_atom_sites_solution_hydrogens geom
_atom_sites_solution_primary direct
_atom_sites_solution_secondary difmap
_audit_creation_method SHELXL-97
_cell_angle_alpha 99.512(4)
_cell_angle_beta 91.907(4)
_cell_angle_gamma 99.270(4)
_cell_formula_units_Z 2
_cell_length_a 10.027(2)
_cell_length_b 11.267(3)
_cell_length_c 16.941(4)
_cell_measurement_reflns_used 1065
_cell_measurement_temperature 150(2)
_cell_measurement_theta_max 25.1
_cell_measurement_theta_min 3.5
_cell_volume 1859.4(8)
_computing_cell_refinement 'APEX II v.2.2 (Bruker, 2007)'
_computing_data_collection 'APEX II v.2.2 (Bruker, 2007)'
_computing_data_reduction 'APEX II v.2.2 (Bruker, 2007)'
_computing_molecular_graphics 'SHELXTL (Bruker, 2003)'
_computing_publication_material 'SHELXTL (Bruker, 2003)'
_computing_structure_refinement 'SHELXL-97 (Sheldrick, 1997)'
_computing_structure_solution 'SHELXD  (Sheldrick, 2007)'
_diffrn_ambient_temperature 150(2)
_diffrn_detector 'CCD area detector'
_diffrn_detector_area_resol_mean 83.33
_diffrn_detector_type 'Bruker SMART APEXII'
_diffrn_measured_fraction_theta_full 0.912
_diffrn_measured_fraction_theta_max 0.912
_diffrn_measurement_details '0.30 degree frames measured for 180 seconds each'
_diffrn_measurement_device 'APEX II Kappa Duo'
_diffrn_measurement_device_type Kappa
_diffrn_measurement_method 'omega and phi scans'
_diffrn_radiation_monochromator graphite
_diffrn_radiation_source 'fine-focus sealed tube'
_diffrn_radiation_type MoK\a
_diffrn_radiation_wavelength 0.71073
_diffrn_reflns_av_R_equivalents 0.0379
_diffrn_reflns_av_sigmaI/netI 0.0532
_diffrn_reflns_limit_h_max 11
_diffrn_reflns_limit_h_min -11
_diffrn_reflns_limit_k_max 13
_diffrn_reflns_limit_k_min -13
_diffrn_reflns_limit_l_max 20
_diffrn_reflns_limit_l_min -20
_diffrn_reflns_number 22315
_diffrn_reflns_theta_full 25.16
_diffrn_reflns_theta_max 25.16
_diffrn_reflns_theta_min 1.22
_exptl_absorpt_coefficient_mu 0.383
_exptl_absorpt_correction_T_max 0.9700
_exptl_absorpt_correction_T_min 0.9448
_exptl_absorpt_correction_type multi-scan
_exptl_absorpt_process_details 'SADABS, R. Blessing; 1995'
_exptl_crystal_colour red
_exptl_crystal_density_diffrn 1.207
_exptl_crystal_density_method 'not measured'
_exptl_crystal_description plate
_exptl_crystal_F_000 720
_exptl_crystal_size_max 0.15
_exptl_crystal_size_mid 0.13
_exptl_crystal_size_min 0.08
_refine_diff_density_max 0.700
_refine_diff_density_min -0.439
_refine_diff_density_rms 0.073
_refine_ls_extinction_method none
_refine_ls_goodness_of_fit_ref 1.144
_refine_ls_hydrogen_treatment constr
_refine_ls_matrix_type full
_refine_ls_number_parameters 390
_refine_ls_number_reflns 6071
_refine_ls_number_restraints 12
_refine_ls_restrained_S_all 1.144
_refine_ls_R_factor_all 0.0790
_refine_ls_R_factor_gt 0.0434
_refine_ls_shift/su_max 0.001
_refine_ls_shift/su_mean 0.000
_refine_ls_structure_factor_coef Fsqd
_refine_ls_weighting_details 'calc w=1/[\s^2^(Fo^2^)+(0.0479P)^2^+0.7685P] where P=(Fo^2^+2Fc^2^)/3'
_refine_ls_weighting_scheme calc
_refine_ls_wR_factor_gt 0.0997
_refine_ls_wR_factor_ref 0.1122
_reflns_number_gt 4358
_reflns_number_total 6071
_reflns_threshold_expression >2sigma(I)
_cod_data_source_file om800910q_si_002.cif
_cod_data_source_block 07140
_cod_original_cell_volume 1859.5(8)
_cod_original_sg_symbol_H-M P-1
_cod_database_code 4068516

loop_
_symmetry_equiv_pos_as_xyz
'x, y, z'
'-x, -y, -z'

loop_
_atom_site_label
_atom_site_type_symbol
_atom_site_fract_x
_atom_site_fract_y
_atom_site_fract_z
_atom_site_U_iso_or_equiv
_atom_site_adp_type
_atom_site_occupancy
_atom_site_symmetry_multiplicity
_atom_site_calc_flag
_atom_site_refinement_flags
Ti1 Ti 0.73849(5) 0.29101(5) 0.26399(3) 0.02271(16) Uani 1 1 d .
N1 N 0.5828(2) 0.2156(2) 0.18027(13) 0.0234(6) Uani 1 1 d .
P1 P 0.53480(7) 0.25293(7) 0.34995(4) 0.0244(2) Uani 1 1 d .
P2 P 0.83188(7) 0.33160(7) 0.12946(4) 0.0242(2) Uani 1 1 d .
Si1 Si 0.89495(8) 0.02541(8) 0.28068(5) 0.0321(2) Uani 1 1 d .
C1 C 0.3980(3) 0.3464(3) 0.35246(18) 0.0313(8) Uani 1 1 d .
H1A H 0.4338 0.4274 0.3865 0.038 Uiso 1 1 calc R
C2 C 0.3593(3) 0.3704(3) 0.26910(19) 0.0386(8) Uani 1 1 d .
H2A H 0.2967 0.4292 0.2739 0.058 Uiso 1 1 calc R
H2B H 0.3155 0.2937 0.2356 0.058 Uiso 1 1 calc R
H2C H 0.4410 0.4035 0.2444 0.058 Uiso 1 1 calc R
C3 C 0.2717(3) 0.2909(4) 0.3902(2) 0.0498(10) Uani 1 1 d .
H3A H 0.2056 0.3464 0.3933 0.075 Uiso 1 1 calc R
H3B H 0.2965 0.2782 0.4442 0.075 Uiso 1 1 calc R
H3C H 0.2322 0.2124 0.3572 0.075 Uiso 1 1 calc R
C4 C 0.5461(3) 0.2142(3) 0.45160(17) 0.0311(8) Uani 1 1 d .
H4A H 0.4551 0.1717 0.4629 0.037 Uiso 1 1 calc R
C5 C 0.6485(3) 0.1291(3) 0.45847(19) 0.0421(9) Uani 1 1 d .
H5A H 0.6513 0.1101 0.5129 0.063 Uiso 1 1 calc R
H5B H 0.7384 0.1691 0.4472 0.063 Uiso 1 1 calc R
H5C H 0.6215 0.0533 0.4197 0.063 Uiso 1 1 calc R
C6 C 0.5822(3) 0.3332(3) 0.51247(19) 0.0446(9) Uani 1 1 d .
H6A H 0.5987 0.3141 0.5659 0.067 Uiso 1 1 calc R
H6B H 0.5071 0.3792 0.5132 0.067 Uiso 1 1 calc R
H6C H 0.6639 0.3824 0.4972 0.067 Uiso 1 1 calc R
C7 C 0.4671(3) 0.1131(3) 0.28077(17) 0.0239(7) Uani 1 1 d .
C8 C 0.3942(3) 0.0094(3) 0.30382(18) 0.0279(7) Uani 1 1 d .
H8A H 0.3759 0.0113 0.3586 0.033 Uiso 1 1 calc R
C9 C 0.3476(3) -0.0967(3) 0.24901(19) 0.0297(7) Uani 1 1 d .
C10 C 0.2689(3) -0.2076(3) 0.2755(2) 0.0423(9) Uani 1 1 d .
H10A H 0.2424 -0.1853 0.3304 0.064 Uiso 1 1 calc R
H10B H 0.3256 -0.2711 0.2737 0.064 Uiso 1 1 calc R
H10C H 0.1877 -0.2385 0.2396 0.064 Uiso 1 1 calc R
C11 C 0.3768(3) -0.0951(3) 0.16932(18) 0.0288(7) Uani 1 1 d .
H11A H 0.3450 -0.1658 0.1304 0.035 Uiso 1 1 calc R
C12 C 0.4503(3) 0.0054(3) 0.14500(18) 0.0277(7) Uani 1 1 d .
H12A H 0.4686 0.0022 0.0901 0.033 Uiso 1 1 calc R
C13 C 0.4982(3) 0.1124(3) 0.20006(17) 0.0242(7) Uani 1 1 d .
C14 C 0.5606(3) 0.2537(3) 0.10594(16) 0.0239(7) Uani 1 1 d .
C15 C 0.4342(3) 0.2341(3) 0.06359(17) 0.0282(7) Uani 1 1 d .
H15A H 0.3576 0.1899 0.0836 0.034 Uiso 1 1 calc R
C16 C 0.4197(3) 0.2791(3) -0.00758(17) 0.0297(8) Uani 1 1 d .
H16A H 0.3331 0.2639 -0.0352 0.036 Uiso 1 1 calc R
C17 C 0.5278(3) 0.3454(3) -0.03949(17) 0.0271(7) Uani 1 1 d .
C18 C 0.5121(3) 0.3936(3) -0.11686(17) 0.0322(8) Uani 1 1 d .
H18A H 0.6014 0.4143 -0.1376 0.048 Uiso 1 1 calc R
H18B H 0.4698 0.4668 -0.1068 0.048 Uiso 1 1 calc R
H18C H 0.4551 0.3310 -0.1563 0.048 Uiso 1 1 calc R
C19 C 0.6531(3) 0.3655(3) 0.00317(17) 0.0263(7) Uani 1 1 d .
H19A H 0.7286 0.4118 -0.0164 0.032 Uiso 1 1 calc R
C20 C 0.6707(3) 0.3196(3) 0.07394(16) 0.0230(7) Uani 1 1 d .
C21 C 0.9376(3) 0.4754(3) 0.11467(18) 0.0279(7) Uani 1 1 d .
H21A H 0.9449 0.4737 0.0558 0.033 Uiso 1 1 calc R
C22 C 0.8749(3) 0.5864(3) 0.1490(2) 0.0378(8) Uani 1 1 d .
H22A H 0.9327 0.6610 0.1396 0.057 Uiso 1 1 calc R
H22B H 0.8669 0.5896 0.2068 0.057 Uiso 1 1 calc R
H22C H 0.7848 0.5800 0.1227 0.057 Uiso 1 1 calc R
C23 C 1.0799(3) 0.4837(3) 0.1534(2) 0.0395(9) Uani 1 1 d .
H23A H 1.1373 0.5586 0.1442 0.059 Uiso 1 1 calc R
H23B H 1.1190 0.4127 0.1295 0.059 Uiso 1 1 calc R
H23C H 1.0745 0.4850 0.2112 0.059 Uiso 1 1 calc R
C24 C 0.9106(3) 0.2083(3) 0.07200(18) 0.0304(8) Uani 1 1 d .
H24A H 0.9889 0.1966 0.1063 0.037 Uiso 1 1 calc R
C25 C 0.8099(3) 0.0877(3) 0.0575(2) 0.0372(8) Uani 1 1 d .
H25A H 0.8554 0.0213 0.0329 0.056 Uiso 1 1 calc R
H25B H 0.7338 0.0944 0.0215 0.056 Uiso 1 1 calc R
H25C H 0.7761 0.0703 0.1087 0.056 Uiso 1 1 calc R
C26 C 0.9654(3) 0.2360(3) -0.00732(19) 0.0419(9) Uani 1 1 d .
H26A H 1.0018 0.1656 -0.0347 0.063 Uiso 1 1 calc R
H26B H 1.0375 0.3076 0.0033 0.063 Uiso 1 1 calc R
H26C H 0.8921 0.2527 -0.0414 0.063 Uiso 1 1 calc R
C27 C 0.8427(3) 0.1768(3) 0.28669(17) 0.0298(7) Uani 1 1 d .
H27A H 0.9101 0.2263 0.3241 0.036 Uiso 1 1 calc R
C28 C 0.7480(3) -0.0989(3) 0.2450(2) 0.0450(9) Uani 1 1 d .
H28A H 0.7145 -0.0909 0.1915 0.068 Uiso 1 1 calc R
H28B H 0.6756 -0.0924 0.2822 0.068 Uiso 1 1 calc R
H28C H 0.7768 -0.1784 0.2427 0.068 Uiso 1 1 calc R
C29 C 0.9655(3) 0.0039(3) 0.38054(19) 0.0408(9) Uani 1 1 d .
H29A H 1.0401 0.0709 0.4005 0.061 Uiso 1 1 calc R
H29B H 0.9990 -0.0740 0.3745 0.061 Uiso 1 1 calc R
H29C H 0.8942 0.0036 0.4187 0.061 Uiso 1 1 calc R
C30 C 1.0325(2) 0.00851(15) 0.21041(15) 0.0450(9) Uani 1 1 d .
H30A H 1.1089 0.0752 0.2270 0.068 Uiso 1 1 calc R
H30B H 0.9985 0.0114 0.1560 0.068 Uiso 1 1 calc R
H30C H 1.0625 -0.0699 0.2113 0.068 Uiso 1 1 calc R
C31 C 0.82749(16) 0.47422(15) 0.33460(9) 0.0280(9) Uani 0.980(6) 1 d PRU
C32 C 0.75452(16) 0.56409(15) 0.34399(9) 0.0339(8) Uani 1 1 d RU
C33 C 0.80190(16) 0.67319(15) 0.39441(9) 0.0437(9) Uani 1 1 d RU
C34 C 0.92464(15) 0.69563(16) 0.43500(9) 0.0525(10) Uani 1 1 d RU
H34A H 0.9553 0.7715 0.4693 0.063 Uiso 1 1 calc R
C36 C 0.9558(3) 0.4975(3) 0.3754(2) 0.0438(9) Uani 1 1 d U
H36A H 1.0117 0.4366 0.3685 0.053 Uiso 1 1 calc R
C35 C 1.0021(4) 0.6076(4) 0.4255(2) 0.0571(11) Uani 1 1 d U
H35A H 1.0887 0.6211 0.4531 0.068 Uiso 1 1 calc R
F2 F 0.7198(2) 0.7621(2) 0.40529(14) 0.0629(9) Uani 0.980(6) 1 d P
F1 F 0.63307(18) 0.55284(19) 0.30529(13) 0.0578(6) Uani 1 1 d .

loop_
_atom_site_aniso_label
_atom_site_aniso_U_11
_atom_site_aniso_U_22
_atom_site_aniso_U_33
_atom_site_aniso_U_23
_atom_site_aniso_U_13
_atom_site_aniso_U_12
Ti1 0.0238(3) 0.0235(3) 0.0194(3) -0.0002(2) -0.0007(2) 0.0041(2)
N1 0.0248(11) 0.0269(16) 0.0175(13) 0.0026(11) 0.0019(10) 0.0028(10)
P1 0.0271(4) 0.0239(5) 0.0206(4) -0.0006(4) 0.0005(3) 0.0042(3)
P2 0.0240(4) 0.0260(5) 0.0222(4) 0.0019(4) 0.0012(3) 0.0057(3)
Si1 0.0351(4) 0.0278(6) 0.0335(5) 0.0014(4) -0.0045(4) 0.0105(4)
C1 0.0311(15) 0.031(2) 0.0287(18) -0.0058(15) -0.0011(14) 0.0088(14)
C2 0.0353(16) 0.044(2) 0.040(2) 0.0076(17) -0.0003(15) 0.0171(15)
C3 0.0390(18) 0.068(3) 0.046(2) 0.010(2) 0.0138(17) 0.0193(18)
C4 0.0378(16) 0.034(2) 0.0194(17) 0.0005(15) 0.0026(14) 0.0052(14)
C5 0.056(2) 0.045(2) 0.0289(19) 0.0111(17) -0.0008(16) 0.0149(17)
C6 0.060(2) 0.045(2) 0.0251(19) -0.0042(17) -0.0046(16) 0.0095(18)
C7 0.0265(14) 0.0234(19) 0.0211(17) 0.0000(14) 0.0004(12) 0.0060(13)
C8 0.0304(15) 0.027(2) 0.0252(17) 0.0030(15) 0.0014(13) 0.0037(13)
C9 0.0305(15) 0.025(2) 0.0328(19) 0.0044(16) -0.0013(14) 0.0042(13)
C10 0.0503(19) 0.028(2) 0.044(2) 0.0030(17) -0.0014(17) -0.0044(16)
C11 0.0320(15) 0.0194(19) 0.0302(19) -0.0073(15) -0.0050(14) 0.0034(13)
C12 0.0302(15) 0.032(2) 0.0195(17) -0.0019(15) -0.0001(13) 0.0070(14)
C13 0.0241(14) 0.0249(19) 0.0229(18) 0.0006(15) -0.0026(13) 0.0061(13)
C14 0.0277(14) 0.0244(19) 0.0182(16) -0.0019(14) 0.0008(12) 0.0066(13)
C15 0.0280(14) 0.031(2) 0.0238(17) 0.0019(15) 0.0020(13) 0.0043(13)
C16 0.0290(15) 0.035(2) 0.0234(17) -0.0012(15) -0.0052(13) 0.0093(14)
C17 0.0341(16) 0.027(2) 0.0205(17) 0.0000(14) 0.0010(13) 0.0118(14)
C18 0.0359(16) 0.039(2) 0.0247(18) 0.0058(15) 0.0017(14) 0.0150(15)
C19 0.0274(14) 0.0277(19) 0.0235(17) 0.0009(14) 0.0034(13) 0.0067(13)
C20 0.0261(14) 0.0226(18) 0.0198(16) -0.0008(13) 0.0013(12) 0.0076(12)
C21 0.0288(14) 0.031(2) 0.0239(17) 0.0064(15) 0.0058(13) 0.0029(13)
C22 0.0450(18) 0.033(2) 0.036(2) 0.0071(16) 0.0069(15) 0.0044(15)
C23 0.0281(15) 0.045(2) 0.041(2) 0.0011(17) 0.0016(15) -0.0011(14)
C24 0.0314(15) 0.034(2) 0.0266(18) 0.0012(15) 0.0021(14) 0.0111(14)
C25 0.0454(18) 0.032(2) 0.0341(19) -0.0006(16) 0.0001(15) 0.0139(15)
C26 0.0482(19) 0.045(2) 0.034(2) 0.0016(17) 0.0118(16) 0.0151(17)
C27 0.0302(15) 0.035(2) 0.0227(17) 0.0012(15) -0.0025(13) 0.0047(14)
C28 0.0502(19) 0.031(2) 0.052(2) 0.0030(18) -0.0100(18) 0.0085(16)
C29 0.0458(18) 0.033(2) 0.043(2) 0.0091(17) -0.0055(16) 0.0056(16)
C30 0.0480(19) 0.048(2) 0.042(2) 0.0019(18) -0.0021(17) 0.0243(17)
C31 0.0332(16) 0.029(2) 0.0225(18) 0.0065(15) 0.0054(13) 0.0033(14)
C32 0.0374(16) 0.035(2) 0.0286(19) 0.0058(16) 0.0037(14) 0.0029(15)
C33 0.065(2) 0.034(2) 0.038(2) 0.0105(17) 0.0270(18) 0.0184(18)
C34 0.073(2) 0.037(2) 0.036(2) 0.0005(18) 0.0007(19) -0.0165(19)
C36 0.0500(19) 0.033(2) 0.040(2) -0.0028(17) -0.0101(17) -0.0073(16)
C35 0.059(2) 0.051(3) 0.055(3) 0.005(2) -0.011(2) 0.0006(19)
F2 0.0798(16) 0.0418(16) 0.0704(17) 0.0080(12) 0.0257(12) 0.0178(12)
F1 0.0442(11) 0.0488(14) 0.0802(16) 0.0116(12) -0.0051(11) 0.0090(10)

loop_
_atom_type_symbol
_atom_type_description
_atom_type_scat_dispersion_real
_atom_type_scat_dispersion_imag
_atom_type_scat_source
C C 0.0033 0.0016 'International Tables Vol C Tables 4.2.6.8 and 6.1.1.4'
H H 0.0000 0.0000 'International Tables Vol C Tables 4.2.6.8 and 6.1.1.4'
N N 0.0061 0.0033 'International Tables Vol C Tables 4.2.6.8 and 6.1.1.4'
F F 0.0171 0.0103 'International Tables Vol C Tables 4.2.6.8 and 6.1.1.4'
Si Si 0.0817 0.0704 'International Tables Vol C Tables 4.2.6.8 and 6.1.1.4'
P P 0.1023 0.0942 'International Tables Vol C Tables 4.2.6.8 and 6.1.1.4'
Ti Ti 0.2776 0.4457 'International Tables Vol C Tables 4.2.6.8 and 6.1.1.4'

loop_
_geom_angle_atom_site_label_1
_geom_angle_atom_site_label_2
_geom_angle_atom_site_label_3
_geom_angle
C27 Ti1 N1 112.20(12)
C27 Ti1 C31 109.00(10)
N1 Ti1 C31 138.75(8)
C27 Ti1 P1 102.82(10)
N1 Ti1 P1 77.01(7)
C31 Ti1 P1 95.99(5)
C27 Ti1 P2 99.80(10)
N1 Ti1 P2 75.30(7)
C31 Ti1 P2 96.04(5)
P1 Ti1 P2 149.26(3)
C27 Ti1 F1 152.51(10)
N1 Ti1 F1 94.08(8)
C31 Ti1 F1 45.68(5)
P1 Ti1 F1 74.47(4)
P2 Ti1 F1 94.40(5)
C13 N1 C14 120.3(2)
C13 N1 Ti1 113.95(16)
C14 N1 Ti1 125.68(18)
C7 P1 C4 107.65(14)
C7 P1 C1 104.56(13)
C4 P1 C1 104.76(14)
C7 P1 Ti1 90.49(10)
C4 P1 Ti1 124.16(10)
C1 P1 Ti1 121.36(11)
C20 P2 C21 107.07(13)
C20 P2 C24 103.39(13)
C21 P2 C24 105.13(14)
C20 P2 Ti1 97.80(10)
C21 P2 Ti1 124.59(10)
C24 P2 Ti1 116.20(10)
C27 Si1 C30 111.24(11)
C27 Si1 C28 110.35(14)
C30 Si1 C28 108.52(14)
C27 Si1 C29 111.44(15)
C30 Si1 C29 105.91(14)
C28 Si1 C29 109.25(15)
C3 C1 C2 109.8(2)
C3 C1 P1 112.9(2)
C2 C1 P1 112.0(2)
C3 C1 H1A 107.3
C2 C1 H1A 107.3
P1 C1 H1A 107.3
C1 C2 H2A 109.5
C1 C2 H2B 109.5
H2A C2 H2B 109.5
C1 C2 H2C 109.5
H2A C2 H2C 109.5
H2B C2 H2C 109.5
C1 C3 H3A 109.5
C1 C3 H3B 109.5
H3A C3 H3B 109.5
C1 C3 H3C 109.5
H3A C3 H3C 109.5
H3B C3 H3C 109.5
C5 C4 C6 111.5(2)
C5 C4 P1 111.7(2)
C6 C4 P1 108.5(2)
C5 C4 H4A 108.3
C6 C4 H4A 108.3
P1 C4 H4A 108.3
C4 C5 H5A 109.5
C4 C5 H5B 109.5
H5A C5 H5B 109.5
C4 C5 H5C 109.5
H5A C5 H5C 109.5
H5B C5 H5C 109.5
C4 C6 H6A 109.5
C4 C6 H6B 109.5
H6A C6 H6B 109.5
C4 C6 H6C 109.5
H6A C6 H6C 109.5
H6B C6 H6C 109.5
C8 C7 C13 120.4(3)
C8 C7 P1 124.1(2)
C13 C7 P1 115.5(2)
C9 C8 C7 122.0(3)
C9 C8 H8A 119.0
C7 C8 H8A 119.0
C8 C9 C11 116.9(3)
C8 C9 C10 120.9(3)
C11 C9 C10 122.2(3)
C9 C10 H10A 109.5
C9 C10 H10B 109.5
H10A C10 H10B 109.5
C9 C10 H10C 109.5
H10A C10 H10C 109.5
H10B C10 H10C 109.5
C12 C11 C9 122.4(3)
C12 C11 H11A 118.8
C9 C11 H11A 118.8
C11 C12 C13 121.0(3)
C11 C12 H12A 119.5
C13 C12 H12A 119.5
C12 C13 C7 117.3(3)
C12 C13 N1 123.8(3)
C7 C13 N1 118.7(2)
C15 C14 C20 117.5(3)
C15 C14 N1 124.2(3)
C20 C14 N1 118.2(2)
C14 C15 C16 120.7(3)
C14 C15 H15A 119.7
C16 C15 H15A 119.7
C17 C16 C15 122.3(3)
C17 C16 H16A 118.8
C15 C16 H16A 118.8
C19 C17 C16 116.9(3)
C19 C17 C18 120.9(3)
C16 C17 C18 122.2(2)
C17 C18 H18A 109.5
C17 C18 H18B 109.5
H18A C18 H18B 109.5
C17 C18 H18C 109.5
H18A C18 H18C 109.5
H18B C18 H18C 109.5
C17 C19 C20 121.9(3)
C17 C19 H19A 119.0
C20 C19 H19A 119.0
C19 C20 C14 120.7(2)
C19 C20 P2 125.0(2)
C14 C20 P2 114.3(2)
C22 C21 C23 110.9(3)
C22 C21 P2 111.5(2)
C23 C21 P2 109.1(2)
C22 C21 H21A 108.4
C23 C21 H21A 108.4
P2 C21 H21A 108.4
C21 C22 H22A 109.5
C21 C22 H22B 109.5
H22A C22 H22B 109.5
C21 C22 H22C 109.5
H22A C22 H22C 109.5
H22B C22 H22C 109.5
C21 C23 H23A 109.5
C21 C23 H23B 109.5
H23A C23 H23B 109.5
C21 C23 H23C 109.5
H23A C23 H23C 109.5
H23B C23 H23C 109.5
C25 C24 C26 110.1(3)
C25 C24 P2 110.0(2)
C26 C24 P2 114.6(2)
C25 C24 H24A 107.3
C26 C24 H24A 107.3
P2 C24 H24A 107.3
C24 C25 H25A 109.5
C24 C25 H25B 109.5
H25A C25 H25B 109.5
C24 C25 H25C 109.5
H25A C25 H25C 109.5
H25B C25 H25C 109.5
C24 C26 H26A 109.5
C24 C26 H26B 109.5
H26A C26 H26B 109.5
C24 C26 H26C 109.5
H26A C26 H26C 109.5
H26B C26 H26C 109.5
Si1 C27 Ti1 157.41(17)
Si1 C27 H27A 101.3
Ti1 C27 H27A 101.3
Si1 C28 H28A 109.5
Si1 C28 H28B 109.5
H28A C28 H28B 109.5
Si1 C28 H28C 109.5
H28A C28 H28C 109.5
H28B C28 H28C 109.5
Si1 C29 H29A 109.5
Si1 C29 H29B 109.5
H29A C29 H29B 109.5
Si1 C29 H29C 109.5
H29A C29 H29C 109.5
H29B C29 H29C 109.5
Si1 C30 H30A 109.5
Si1 C30 H30B 109.5
H30A C30 H30B 109.5
Si1 C30 H30C 109.5
H30A C30 H30C 109.5
H30B C30 H30C 109.5
C32 C31 C36 117.21(17)
C32 C31 Ti1 120.1
C36 C31 Ti1 122.57(18)
C31 C32 F1 121.91(12)
C31 C32 C33 120.8
F1 C32 C33 117.26(12)
C34 C33 C32 122.3
C34 C33 F2 118.85(12)
C32 C33 F2 118.87(12)
C35 C34 C33 118.35(17)
C35 C34 H34A 120.8
C33 C34 H34A 120.8
C35 C36 C31 121.3(3)
C35 C36 H36A 119.4
C31 C36 H36A 119.4
C34 C35 C36 120.1(3)
C34 C35 H35A 120.0
C36 C35 H35A 120.0
C32 F1 Ti1 72.04(11)

loop_
_geom_bond_atom_site_label_1
_geom_bond_atom_site_label_2
_geom_bond_distance
Ti1 C27 1.862(3)
Ti1 N1 2.049(2)
Ti1 C31 2.2378(18)
Ti1 P1 2.5689(10)
Ti1 P2 2.5748(11)
Ti1 F1 3.268(2)
N1 C13 1.419(4)
N1 C14 1.418(3)
P1 C7 1.819(3)
P1 C4 1.849(3)
P1 C1 1.857(3)
P2 C20 1.817(3)
P2 C21 1.846(3)
P2 C24 1.860(3)
Si1 C27 1.851(3)
Si1 C30 1.8643(18)
Si1 C28 1.869(3)
Si1 C29 1.880(3)
C1 C3 1.528(4)
C1 C2 1.530(4)
C1 H1A 1.0000
C2 H2A 0.9800
C2 H2B 0.9800
C2 H2C 0.9800
C3 H3A 0.9800
C3 H3B 0.9800
C3 H3C 0.9800
C4 C5 1.529(4)
C4 C6 1.534(4)
C4 H4A 1.0000
C5 H5A 0.9800
C5 H5B 0.9800
C5 H5C 0.9800
C6 H6A 0.9800
C6 H6B 0.9800
C6 H6C 0.9800
C7 C8 1.395(4)
C7 C13 1.412(4)
C8 C9 1.391(4)
C8 H8A 0.9500
C9 C11 1.393(4)
C9 C10 1.509(4)
C10 H10A 0.9800
C10 H10B 0.9800
C10 H10C 0.9800
C11 C12 1.378(4)
C11 H11A 0.9500
C12 C13 1.402(4)
C12 H12A 0.9500
C14 C15 1.403(4)
C14 C20 1.405(4)
C15 C16 1.395(4)
C15 H15A 0.9500
C16 C17 1.392(4)
C16 H16A 0.9500
C17 C19 1.395(4)
C17 C18 1.512(4)
C18 H18A 0.9800
C18 H18B 0.9800
C18 H18C 0.9800
C19 C20 1.399(4)
C19 H19A 0.9500
C21 C22 1.528(4)
C21 C23 1.533(4)
C21 H21A 1.0000
C22 H22A 0.9800
C22 H22B 0.9800
C22 H22C 0.9800
C23 H23A 0.9800
C23 H23B 0.9800
C23 H23C 0.9800
C24 C25 1.536(4)
C24 C26 1.529(4)
C24 H24A 1.0000
C25 H25A 0.9800
C25 H25B 0.9800
C25 H25C 0.9800
C26 H26A 0.9800
C26 H26B 0.9800
C26 H26C 0.9800
C27 H27A 0.9500
C28 H28A 0.9800
C28 H28B 0.9800
C28 H28C 0.9800
C29 H29A 0.9800
C29 H29B 0.9800
C29 H29C 0.9800
C30 H30A 0.9800
C30 H30B 0.9800
C30 H30C 0.9800
C31 C32 1.3340
C31 C36 1.405(3)
C32 F1 1.341(2)
C32 C33 1.3799
C33 C34 1.3556
C33 F2 1.389(3)
C34 C35 1.348(4)
C34 H34A 0.9500
C36 C35 1.383(5)
C36 H36A 0.9500
C35 H35A 0.9500

loop_
_geom_torsion_atom_site_label_1
_geom_torsion_atom_site_label_2
_geom_torsion_atom_site_label_3
_geom_torsion_atom_site_label_4
_geom_torsion
C27 Ti1 N1 C13 54.2(2)
C31 Ti1 N1 C13 -128.77(18)
P1 Ti1 N1 C13 -44.55(17)
P2 Ti1 N1 C13 148.94(19)
F1 Ti1 N1 C13 -117.57(18)
C27 Ti1 N1 C14 -122.1(2)
C31 Ti1 N1 C14 55.0(3)
P1 Ti1 N1 C14 139.2(2)
P2 Ti1 N1 C14 -27.3(2)
F1 Ti1 N1 C14 66.2(2)
C27 Ti1 P1 C7 -74.20(13)
N1 Ti1 P1 C7 36.00(11)
C31 Ti1 P1 C7 174.72(10)
P2 Ti1 P1 C7 62.19(11)
F1 Ti1 P1 C7 134.04(10)
C27 Ti1 P1 C4 37.65(16)
N1 Ti1 P1 C4 147.85(14)
C31 Ti1 P1 C4 -73.43(13)
P2 Ti1 P1 C4 174.04(13)
F1 Ti1 P1 C4 -114.11(13)
C27 Ti1 P1 C1 178.37(14)
N1 Ti1 P1 C1 -71.44(13)
C31 Ti1 P1 C1 67.29(12)
P2 Ti1 P1 C1 -45.25(14)
F1 Ti1 P1 C1 26.61(12)
C27 Ti1 P2 C20 132.92(14)
N1 Ti1 P2 C20 22.36(12)
C31 Ti1 P2 C20 -116.56(11)
P1 Ti1 P2 C20 -4.04(12)
F1 Ti1 P2 C20 -70.71(10)
C27 Ti1 P2 C21 -110.05(14)
N1 Ti1 P2 C21 139.39(13)
C31 Ti1 P2 C21 0.46(12)
P1 Ti1 P2 C21 112.99(12)
F1 Ti1 P2 C21 46.31(11)
C27 Ti1 P2 C24 23.78(14)
N1 Ti1 P2 C24 -86.78(12)
C31 Ti1 P2 C24 134.30(11)
P1 Ti1 P2 C24 -113.18(12)
F1 Ti1 P2 C24 -179.85(11)
C7 P1 C1 C3 66.5(3)
C4 P1 C1 C3 -46.6(3)
Ti1 P1 C1 C3 166.18(19)
C7 P1 C1 C2 -58.0(3)
C4 P1 C1 C2 -171.1(2)
Ti1 P1 C1 C2 41.7(3)
C7 P1 C4 C5 65.2(2)
C1 P1 C4 C5 176.1(2)
Ti1 P1 C4 C5 -37.9(3)
C7 P1 C4 C6 -171.5(2)
C1 P1 C4 C6 -60.6(2)
Ti1 P1 C4 C6 85.4(2)
C4 P1 C7 C8 20.4(3)
C1 P1 C7 C8 -90.6(2)
Ti1 P1 C7 C8 146.7(2)
C4 P1 C7 C13 -156.7(2)
C1 P1 C7 C13 92.3(2)
Ti1 P1 C7 C13 -30.42(19)
C13 C7 C8 C9 -1.2(4)
P1 C7 C8 C9 -178.2(2)
C7 C8 C9 C11 -0.1(4)
C7 C8 C9 C10 -180.0(3)
C8 C9 C11 C12 1.0(4)
C10 C9 C11 C12 -179.1(3)
C9 C11 C12 C13 -0.7(4)
C11 C12 C13 C7 -0.6(4)
C11 C12 C13 N1 175.0(2)
C8 C7 C13 C12 1.5(4)
P1 C7 C13 C12 178.77(19)
C8 C7 C13 N1 -174.4(2)
P1 C7 C13 N1 2.9(3)
C14 N1 C13 C12 39.5(4)
Ti1 N1 C13 C12 -137.0(2)
C14 N1 C13 C7 -144.9(3)
Ti1 N1 C13 C7 38.6(3)
C13 N1 C14 C15 28.0(4)
Ti1 N1 C14 C15 -155.9(2)
C13 N1 C14 C20 -154.7(3)
Ti1 N1 C14 C20 21.3(4)
C20 C14 C15 C16 0.0(4)
N1 C14 C15 C16 177.3(3)
C14 C15 C16 C17 -0.5(5)
C15 C16 C17 C19 0.0(5)
C15 C16 C17 C18 179.7(3)
C16 C17 C19 C20 1.2(4)
C18 C17 C19 C20 -178.6(3)
C17 C19 C20 C14 -1.7(4)
C17 C19 C20 P2 175.3(2)
C15 C14 C20 C19 1.1(4)
N1 C14 C20 C19 -176.3(3)
C15 C14 C20 P2 -176.2(2)
N1 C14 C20 P2 6.3(4)
C21 P2 C20 C19 31.4(3)
C24 P2 C20 C19 -79.4(3)
Ti1 P2 C20 C19 161.3(2)
C21 P2 C20 C14 -151.5(2)
C24 P2 C20 C14 97.8(2)
Ti1 P2 C20 C14 -21.6(2)
C20 P2 C21 C22 62.8(2)
C24 P2 C21 C22 172.3(2)
Ti1 P2 C21 C22 -49.8(2)
C20 P2 C21 C23 -174.4(2)
C24 P2 C21 C23 -64.9(2)
Ti1 P2 C21 C23 73.0(2)
C20 P2 C24 C25 -50.2(2)
C21 P2 C24 C25 -162.4(2)
Ti1 P2 C24 C25 55.6(2)
C20 P2 C24 C26 74.5(2)
C21 P2 C24 C26 -37.7(2)
Ti1 P2 C24 C26 -179.72(18)
C30 Si1 C27 Ti1 97.8(5)
C28 Si1 C27 Ti1 -22.7(5)
C29 Si1 C27 Ti1 -144.2(4)
N1 Ti1 C27 Si1 -1.8(5)
C31 Ti1 C27 Si1 -179.8(4)
P1 Ti1 C27 Si1 79.2(5)
P2 Ti1 C27 Si1 -79.8(5)
F1 Ti1 C27 Si1 160.1(3)
C27 Ti1 C31 C32 -163.69(10)
N1 Ti1 C31 C32 19.20(12)
P1 Ti1 C31 C32 -57.90(4)
P2 Ti1 C31 C32 93.75(3)
F1 Ti1 C31 C32 3.49(6)
C27 Ti1 C31 C36 11.5(2)
N1 Ti1 C31 C36 -165.7(2)
P1 Ti1 C31 C36 117.25(19)
P2 Ti1 C31 C36 -91.1(2)
F1 Ti1 C31 C36 178.6(2)
C36 C31 C32 F1 177.4(2)
Ti1 C31 C32 F1 -7.18(12)
C36 C31 C32 C33 -2.56(18)
Ti1 C31 C32 C33 172.8
C31 C32 C33 C34 1.6
F1 C32 C33 C34 -178.38(13)
C31 C32 C33 F2 -176.99(13)
F1 C32 C33 F2 3.03(15)
C32 C33 C34 C35 -0.1(2)
F2 C33 C34 C35 178.4(3)
C32 C31 C36 C35 2.3(4)
Ti1 C31 C36 C35 -173.0(3)
C33 C34 C35 C36 -0.2(4)
C31 C36 C35 C34 -0.9(5)
C31 C32 F1 Ti1 4.47(7)
C33 C32 F1 Ti1 -175.56(7)
C27 Ti1 F1 C32 23.9(3)
N1 Ti1 F1 C32 -172.85(13)
C31 Ti1 F1 C32 -3.16(5)
P1 Ti1 F1 C32 111.85(11)
P2 Ti1 F1 C32 -97.30(11)
